data_2202487
loop_
_publ_author_name
'Bulut, Ahmet'
'\.I\,cbudak, Hasan'
'Ye\,silel, Okan Zafer '
' \"Olmez, Halis'
'B\"uy\"ukg\"ung\"or, Orhan'

_publ_section_title
;
 Diaquabis(1,10-phenanthroline)cobalt(II) diorotate 2.25-hydrate
;
_journal_issue 9
_journal_name_full 'Acta Crystallographica Section E'
_journal_page_first m736
_journal_page_last m738
_journal_paper_doi 10.1107/S1600536803017161
_journal_volume 59
_journal_year 2003
_chemical_formula_iupac '[Co (C12 H8 N2)2 (H2 O)2] (C5 H3 N2 O4)2, 2.25H2 O'
_chemical_formula_moiety 'C24 H20 Co N4 O2 2+, 2C5 H3 N2 O4 1-, 2.25H2 O'
_chemical_formula_sum 'C34 H30.5 Co N8 O12.25'
_chemical_formula_weight 806.09
_chemical_name_systematic ?
_space_group_IT_number 15
_symmetry_cell_setting monoclinic
_symmetry_space_group_name_Hall '-C 2yc'
_symmetry_space_group_name_H-M 'C 1 2/c 1'
_atom_sites_solution_hydrogens geom
_atom_sites_solution_primary direct
_atom_sites_solution_secondary difmap
_audit_creation_method SHELXL-97
_cell_angle_alpha 90.00
_cell_angle_beta 92.435(5)
_cell_angle_gamma 90.00
_cell_formula_units_Z 4
_cell_length_a 16.1401(11)
_cell_length_b 12.5692(10)
_cell_length_c 16.5650(11)
_cell_measurement_reflns_used 4607
_cell_measurement_temperature 293(2)
_cell_measurement_theta_max 29.7
_cell_measurement_theta_min 2.1
_cell_volume 3357.5(4)
_computing_cell_refinement X-AREA
_computing_data_collection 'X-AREA (Stoe & Cie, 2002)'
_computing_data_reduction 'X-RED (Stoe & Cie, 2002)'
_computing_molecular_graphics 'ORTEP-3 (Farrugia, 1997) and PLATON (Spek, 1997)'
_computing_publication_material 'WinGX (Farrugia, 1999)'
_computing_structure_refinement 'SHELXL97 (Sheldrick, 1997)'
_computing_structure_solution 'SHELXS86 (Sheldrick, 1990)'
_diffrn_ambient_temperature 293(2)
_diffrn_detector_area_resol_mean 6.67
_diffrn_measured_fraction_theta_full 0.990
_diffrn_measured_fraction_theta_max 0.990
_diffrn_measurement_device_type 'Stoe IPDS-2'
_diffrn_measurement_method \f
_diffrn_radiation_monochromator graphite
_diffrn_radiation_source 'fine-focus sealed tube'
_diffrn_radiation_type MoK\a
_diffrn_radiation_wavelength 0.71073
_diffrn_reflns_av_R_equivalents 0.0000
_diffrn_reflns_av_sigmaI/netI 0.0317
_diffrn_reflns_limit_h_max 22
_diffrn_reflns_limit_h_min -22
_diffrn_reflns_limit_k_max 17
_diffrn_reflns_limit_k_min 0
_diffrn_reflns_limit_l_max 22
_diffrn_reflns_limit_l_min 0
_diffrn_reflns_number 4607
_diffrn_reflns_theta_full 29.41
_diffrn_reflns_theta_max 29.41
_diffrn_reflns_theta_min 2.05
_diffrn_standards_decay_% 0
_diffrn_standards_number 0
_exptl_absorpt_coefficient_mu 0.593
_exptl_absorpt_correction_type none
_exptl_crystal_colour Orange
_exptl_crystal_density_diffrn 1.595
_exptl_crystal_density_meas 1.59
_exptl_crystal_density_method 'not measured'
_exptl_crystal_description Prism
_exptl_crystal_F_000 1662
_exptl_crystal_size_max 0.35
_exptl_crystal_size_mid 0.23
_exptl_crystal_size_min 0.15
_refine_diff_density_max 0.263
_refine_diff_density_min -0.509
_refine_ls_extinction_method none
_refine_ls_goodness_of_fit_ref 0.906
_refine_ls_hydrogen_treatment mixed
_refine_ls_matrix_type full
_refine_ls_number_parameters 267
_refine_ls_number_reflns 4607
_refine_ls_number_restraints 0
_refine_ls_restrained_S_all 0.906
_refine_ls_R_factor_all 0.0552
_refine_ls_R_factor_gt 0.0368
_refine_ls_shift/su_max <0.001
_refine_ls_shift/su_mean 0.000
_refine_ls_structure_factor_coef Fsqd
_refine_ls_weighting_details 'calc w = 1/[\s^2^(Fo^2^)+(0.0648P)^2^] where P = (Fo^2^+2Fc^2^)/3'
_refine_ls_weighting_scheme calc
_refine_ls_wR_factor_gt 0.0955
_refine_ls_wR_factor_ref 0.1003
_reflns_number_gt 3086
_reflns_number_total 4607
_reflns_threshold_expression I>2\s(I)
_cod_data_source_file ci6254.cif
_cod_data_source_block I
_cod_original_sg_symbol_H-M 'C 2/c'
_cod_original_formula_sum 'C34 H30.50 Co N8 O12.25'
_cod_database_code 2202487
_cod_database_fobs_code 2202487

loop_
_symmetry_equiv_pos_as_xyz
'x, y, z'
'-x, y, -z+1/2'
'x+1/2, y+1/2, z'
'-x+1/2, y+1/2, -z+1/2'
'-x, -y, -z'
'x, -y, z-1/2'
'-x+1/2, -y+1/2, -z'
'x+1/2, -y+1/2, z-1/2'

loop_
_atom_site_label
_atom_site_fract_x
_atom_site_fract_y
_atom_site_fract_z
_atom_site_U_iso_or_equiv
_atom_site_adp_type
_atom_site_calc_flag
_atom_site_refinement_flags
_atom_site_occupancy
_atom_site_disorder_assembly
_atom_site_disorder_group
_atom_site_type_symbol
Co1 0.5000 0.74187(3) 0.2500 0.03888(10) Uani d S 1 . . Co
O1 0.58166(8) 0.86648(11) 0.28418(8) 0.0466(3) Uani d . 1 . . O
O2 0.49164(8) 0.00566(12) 0.10797(8) 0.0570(4) Uani d . 1 . . O
O3 0.68053(8) 0.16286(12) -0.04585(8) 0.0556(4) Uani d . 1 . . O
O4 0.67869(11) 0.22904(13) 0.30089(9) 0.0696(4) Uani d . 1 . . O
O5 0.75468(9) 0.30950(14) 0.20987(9) 0.0625(4) Uani d . 1 . . O
O6 0.73922(14) 0.0553(2) 0.39015(14) 0.0868(6) Uani d . 1 . . O
N1 0.55141(9) 0.73772(12) 0.13373(9) 0.0431(3) Uani d . 1 . . N
N2 0.42321(9) 0.62817(12) 0.18875(9) 0.0437(3) Uani d . 1 . . N
N3 0.68639(8) 0.19895(11) 0.08901(8) 0.0386(3) Uani d . 1 . . N
H3 0.7273 0.2420 0.0841 0.046 Uiso calc R 1 . . H
N4 0.58923(9) 0.08267(12) 0.03426(9) 0.0442(3) Uani d . 1 . . N
H4 0.5688 0.0491 -0.0072 0.053 Uiso calc R 1 . . H
C1 0.61693(13) 0.78915(17) 0.10804(13) 0.0556(5) Uani d . 1 . . C
H1 0.6514 0.8247 0.1455 0.067 Uiso calc R 1 . . H
C2 0.63616(14) 0.79193(19) 0.02662(14) 0.0623(5) Uani d . 1 . . C
H2 0.6823 0.8297 0.0107 0.075 Uiso calc R 1 . . H
C3 0.58763(14) 0.73963(16) -0.02909(13) 0.0580(5) Uani d . 1 . . C
H3A 0.6000 0.7417 -0.0834 0.070 Uiso calc R 1 . . H
C4 0.51834(12) 0.68201(15) -0.00417(11) 0.0484(4) Uani d . 1 . . C
C5 0.50334(10) 0.68386(13) 0.07881(10) 0.0409(4) Uani d . 1 . . C
C6 0.43525(10) 0.62364(13) 0.10819(11) 0.0421(4) Uani d . 1 . . C
C7 0.36385(12) 0.56786(16) 0.21761(14) 0.0544(5) Uani d . 1 . . C
H7 0.3551 0.5701 0.2727 0.065 Uiso calc R 1 . . H
C8 0.31401(12) 0.50121(16) 0.16868(17) 0.0633(6) Uani d . 1 . . C
H8 0.2742 0.4582 0.1913 0.076 Uiso calc R 1 . . H
C9 0.32410(13) 0.49981(17) 0.08840(16) 0.0627(6) Uani d . 1 . . C
H9 0.2900 0.4573 0.0552 0.075 Uiso calc R 1 . . H
C10 0.38590(11) 0.56230(15) 0.05476(13) 0.0505(4) Uani d . 1 . . C
C11 0.40186(14) 0.56483(19) -0.03010(14) 0.0620(6) Uani d . 1 . . C
H11 0.3679 0.5265 -0.0664 0.074 Uiso calc R 1 . . H
C12 0.46503(14) 0.62174(18) -0.05741(13) 0.0585(5) Uani d . 1 . . C
H12 0.4743 0.6219 -0.1124 0.070 Uiso calc R 1 . . H
C13 0.70097(11) 0.24621(15) 0.23176(11) 0.0463(4) Uani d . 1 . . C
C14 0.65663(10) 0.18347(13) 0.16392(10) 0.0395(3) Uani d . 1 . . C
C15 0.59223(10) 0.11708(15) 0.17480(11) 0.0448(4) Uani d . 1 . . C
H15 0.5732 0.1058 0.2263 0.054 Uiso calc R 1 . . H
C16 0.55352(10) 0.06420(15) 0.10672(11) 0.0448(4) Uani d . 1 . . C
C17 0.65450(10) 0.14971(14) 0.02185(10) 0.0406(4) Uani d . 1 . . C
H1A 0.5636(14) 0.9110(19) 0.3175(14) 0.058(6) Uiso d . 1 . . H
H1B 0.631(2) 0.856(3) 0.300(2) 0.108(11) Uiso d . 1 . . H
H6A 0.712(3) 0.000(4) 0.385(3) 0.15(2) Uiso d . 1 . . H
H6B 0.713(2) 0.098(3) 0.356(2) 0.110(12) Uiso d . 1 . . H
O7 0.5000 0.3473(9) 0.2500 0.084(3) Uiso d SP 0.25 . . O

loop_
_atom_site_aniso_label
_atom_site_aniso_U_11
_atom_site_aniso_U_22
_atom_site_aniso_U_33
_atom_site_aniso_U_12
_atom_site_aniso_U_13
_atom_site_aniso_U_23
Co1 0.03765(16) 0.04209(19) 0.03728(17) 0.000 0.00592(12) 0.000
O1 0.0378(6) 0.0506(7) 0.0513(8) 0.0040(6) 0.0009(5) -0.0108(6)
O2 0.0474(7) 0.0663(9) 0.0575(8) -0.0235(6) 0.0047(6) 0.0124(7)
O3 0.0552(7) 0.0727(9) 0.0396(7) -0.0269(7) 0.0103(6) -0.0026(6)
O4 0.0967(12) 0.0718(10) 0.0414(7) -0.0113(9) 0.0165(8) -0.0027(7)
O5 0.0500(7) 0.0855(11) 0.0526(8) -0.0230(7) 0.0086(6) -0.0146(7)
O6 0.0884(13) 0.0853(14) 0.0854(14) 0.0102(12) -0.0099(11) 0.0119(11)
N1 0.0433(7) 0.0454(8) 0.0412(7) -0.0059(6) 0.0101(6) -0.0039(6)
N2 0.0405(7) 0.0419(8) 0.0491(8) -0.0033(6) 0.0068(6) 0.0013(6)
N3 0.0348(6) 0.0417(7) 0.0397(7) -0.0072(5) 0.0061(5) 0.0006(6)
N4 0.0420(7) 0.0477(8) 0.0431(8) -0.0137(6) 0.0051(6) 0.0030(6)
C1 0.0522(10) 0.0598(11) 0.0559(11) -0.0136(9) 0.0163(9) -0.0065(9)
C2 0.0621(12) 0.0649(13) 0.0621(13) -0.0112(10) 0.0271(10) -0.0011(10)
C3 0.0698(12) 0.0591(12) 0.0468(10) 0.0099(10) 0.0203(9) 0.0043(9)
C4 0.0556(10) 0.0466(10) 0.0431(9) 0.0119(8) 0.0039(8) -0.0019(7)
C5 0.0428(8) 0.0391(8) 0.0412(9) 0.0050(7) 0.0045(7) -0.0028(7)
C6 0.0402(8) 0.0359(8) 0.0501(10) 0.0040(7) 0.0013(7) -0.0014(7)
C7 0.0468(9) 0.0471(10) 0.0699(13) -0.0036(8) 0.0113(9) 0.0089(9)
C8 0.0453(10) 0.0429(10) 0.1019(19) -0.0070(8) 0.0070(11) 0.0050(11)
C9 0.0472(10) 0.0462(11) 0.0940(17) -0.0024(8) -0.0059(10) -0.0124(11)
C10 0.0447(9) 0.0419(9) 0.0643(12) 0.0053(7) -0.0070(8) -0.0110(8)
C11 0.0599(12) 0.0623(13) 0.0623(13) 0.0121(10) -0.0157(10) -0.0199(10)
C12 0.0699(13) 0.0618(12) 0.0429(10) 0.0185(10) -0.0063(9) -0.0092(9)
C13 0.0445(8) 0.0514(10) 0.0433(9) 0.0021(8) 0.0058(7) -0.0029(8)
C14 0.0363(7) 0.0415(8) 0.0410(9) 0.0027(6) 0.0066(6) 0.0044(7)
C15 0.0410(8) 0.0512(10) 0.0428(9) -0.0040(7) 0.0087(7) 0.0056(7)
C16 0.0375(8) 0.0466(9) 0.0507(10) -0.0059(7) 0.0066(7) 0.0100(7)
C17 0.0369(7) 0.0429(9) 0.0423(9) -0.0067(7) 0.0055(6) 0.0024(7)

loop_
_atom_type_symbol
_atom_type_description
_atom_type_scat_dispersion_real
_atom_type_scat_dispersion_imag
_atom_type_scat_source
C C 0.0033 0.0016 'International Tables Vol C Tables 4.2.6.8 and 6.1.1.4'
H H 0.0000 0.0000 'International Tables Vol C Tables 4.2.6.8 and 6.1.1.4'
Co Co 0.3494 0.9721 'International Tables Vol C Tables 4.2.6.8 and 6.1.1.4'
N N 0.0061 0.0033 'International Tables Vol C Tables 4.2.6.8 and 6.1.1.4'
O O 0.0106 0.0060 'International Tables Vol C Tables 4.2.6.8 and 6.1.1.4'

loop_
_geom_angle_atom_site_label_1
_geom_angle_atom_site_label_2
_geom_angle_atom_site_label_3
_geom_angle_site_symmetry_1
_geom_angle_site_symmetry_3
_geom_angle
_geom_angle_publ_flag
O1 Co1 O1 . 2_655 84.08(8) yes
O1 Co1 N2 . . 167.01(5) yes
O1 Co1 N2 2_655 . 91.50(6) yes
O1 Co1 N2 . 2_655 91.50(6) yes
O1 Co1 N2 2_655 2_655 167.01(5) ?
N2 Co1 N2 . 2_655 95.31(8) yes
O1 Co1 N1 . 2_655 92.20(6) yes
O1 Co1 N1 2_655 2_655 89.88(5) ?
N2 Co1 N1 . 2_655 100.01(6) yes
N2 Co1 N1 2_655 2_655 78.06(5) ?
O1 Co1 N1 . . 89.88(5) yes
O1 Co1 N1 2_655 . 92.20(6) ?
N2 Co1 N1 . . 78.06(5) yes
N2 Co1 N1 2_655 . 100.01(6) yes
N1 Co1 N1 2_655 . 177.19(8) yes
Co1 O1 H1A . . 115.9(15) ?
Co1 O1 H1B . . 122(2) ?
H1A O1 H1B . . 105(3) ?
H6A O6 H6B . . 103(4) ?
C1 N1 C5 . . 118.12(16) yes
C1 N1 Co1 . . 128.71(13) yes
C5 N1 Co1 . . 112.72(11) yes
C7 N2 C6 . . 117.77(17) yes
C7 N2 Co1 . . 128.95(14) yes
C6 N2 Co1 . . 113.15(11) yes
C17 N3 C14 . . 123.08(14) ?
C17 N3 H3 . . 118.5 ?
C14 N3 H3 . . 118.5 ?
C17 N4 C16 . . 126.05(15) yes
C17 N4 H4 . . 117.0 ?
C16 N4 H4 . . 117.0 ?
N1 C1 C2 . . 122.4(2) ?
N1 C1 H1 . . 118.8 ?
C2 C1 H1 . . 118.8 ?
C3 C2 C1 . . 119.98(19) ?
C3 C2 H2 . . 120.0 ?
C1 C2 H2 . . 120.0 ?
C2 C3 C4 . . 119.54(18) ?
C2 C3 H3A . . 120.2 ?
C4 C3 H3A . . 120.2 ?
C5 C4 C3 . . 116.72(17) ?
C5 C4 C12 . . 119.33(18) ?
C3 C4 C12 . . 123.94(19) ?
N1 C5 C4 . . 123.26(16) ?
N1 C5 C6 . . 117.48(15) ?
C4 C5 C6 . . 119.24(16) ?
N2 C6 C10 . . 122.97(17) ?
N2 C6 C5 . . 117.02(15) ?
C10 C6 C5 . . 120.00(17) ?
N2 C7 C8 . . 122.7(2) ?
N2 C7 H7 . . 118.6 ?
C8 C7 H7 . . 118.6 ?
C9 C8 C7 . . 119.3(2) ?
C9 C8 H8 . . 120.3 ?
C7 C8 H8 . . 120.3 ?
C8 C9 C10 . . 120.2(2) ?
C8 C9 H9 . . 119.9 ?
C10 C9 H9 . . 119.9 ?
C6 C10 C9 . . 116.9(2) ?
C6 C10 C11 . . 119.03(19) ?
C9 C10 C11 . . 124.02(19) ?
C12 C11 C10 . . 120.77(19) ?
C12 C11 H11 . . 119.6 ?
C10 C11 H11 . . 119.6 ?
C11 C12 C4 . . 121.6(2) ?
C11 C12 H12 . . 119.2 ?
C4 C12 H12 . . 119.2 ?
O4 C13 O5 . . 128.15(18) yes
O4 C13 C14 . . 116.55(16) yes
O5 C13 C14 . . 115.30(16) yes
C15 C14 N3 . . 120.81(16) ?
C15 C14 C13 . . 124.09(16) yes
N3 C14 C13 . . 115.10(14) yes
C14 C15 C16 . . 119.66(16) ?
C14 C15 H15 . . 120.2 ?
C16 C15 H15 . . 120.2 ?
O2 C16 N4 . . 118.86(17) yes
O2 C16 C15 . . 125.97(16) yes
N4 C16 C15 . . 115.17(14) yes
O3 C17 N3 . . 123.81(15) yes
O3 C17 N4 . . 121.04(16) yes
N3 C17 N4 . . 115.15(14) yes

loop_
_geom_bond_atom_site_label_1
_geom_bond_atom_site_label_2
_geom_bond_site_symmetry_2
_geom_bond_distance
_geom_bond_publ_flag
Co1 O1 . 2.1089(13) yes
Co1 O1 2_655 2.1089(13) ?
Co1 N2 . 2.1216(15) yes
Co1 N2 2_655 2.1216(15) ?
Co1 N1 2_655 2.1300(14) ?
Co1 N1 . 2.1300(14) yes
O1 H1A . 0.85(3) ?
O1 H1B . 0.85(3) ?
O2 C16 . 1.241(2) yes
O3 C17 . 1.225(2) yes
O4 C13 . 1.234(2) yes
O5 C13 . 1.242(2) yes
O6 H6A . 0.82(5) ?
O6 H6B . 0.88(4) ?
N1 C1 . 1.325(2) yes
N1 C5 . 1.352(2) yes
N2 C7 . 1.327(2) yes
N2 C6 . 1.358(2) yes
N3 C17 . 1.355(2) yes
N3 C14 . 1.363(2) yes
N3 H3 . 0.86 ?
N4 C17 . 1.371(2) yes
N4 C16 . 1.373(2) yes
N4 H4 . 0.86 ?
C1 C2 . 1.397(3) ?
C1 H1 . 0.93 ?
C2 C3 . 1.355(3) ?
C2 H2 . 0.93 ?
C3 C4 . 1.409(3) ?
C3 H3A . 0.93 ?
C4 C5 . 1.406(2) ?
C4 C12 . 1.424(3) ?
C5 C6 . 1.436(2) ?
C6 C10 . 1.397(2) ?
C7 C8 . 1.397(3) ?
C7 H7 . 0.93 ?
C8 C9 . 1.347(3) ?
C8 H8 . 0.93 ?
C9 C10 . 1.403(3) ?
C9 H9 . 0.93 ?
C10 C11 . 1.440(3) ?
C11 C12 . 1.340(3) ?
C11 H11 . 0.93 ?
C12 H12 . 0.93 ?
C13 C14 . 1.526(2) ?
C14 C15 . 1.351(2) ?
C15 C16 . 1.430(3) ?
C15 H15 . 0.93 ?

loop_
_geom_hbond_atom_site_label_D
_geom_hbond_atom_site_label_H
_geom_hbond_atom_site_label_A
_geom_hbond_site_symmetry_A
_geom_hbond_distance_DH
_geom_hbond_distance_HA
_geom_hbond_distance_DA
_geom_hbond_angle_DHA
N3 H3 O5 . 0.86 2.27 2.639(2) 106
O6 H6B O4 . 0.88(4) 1.95(4) 2.790(3) 160(3)
O1 H1A O2 2_665 0.85(3) 1.96(3) 2.798(2) 173(2)
O1 H1B O5 4_655 0.85(3) 1.94(4) 2.735(2) 156(3)
N3 H3 O3 7_655 0.86 2.03 2.876(2) 167
N4 H4 O2 5_655 0.86 2.02 2.868(2) 170
O6 H6A O3 6_556 0.82(5) 2.41(5) 3.103(3) 143(4)

loop_
_geom_torsion_atom_site_label_1
_geom_torsion_atom_site_label_2
_geom_torsion_atom_site_label_3
_geom_torsion_atom_site_label_4
_geom_torsion_site_symmetry_1
_geom_torsion
O1 Co1 N1 C1 . 7.80(18)
O1 Co1 N1 C1 2_655 91.87(18)
N2 Co1 N1 C1 . -177.06(18)
N2 Co1 N1 C1 2_655 -83.69(18)
O1 Co1 N1 C5 . -164.20(12)
O1 Co1 N1 C5 2_655 -80.13(12)
N2 Co1 N1 C5 . 10.93(12)
N2 Co1 N1 C5 2_655 104.30(12)
O1 Co1 N2 C7 . -163.6(2)
O1 Co1 N2 C7 2_655 -93.84(16)
N2 Co1 N2 C7 2_655 75.09(16)
N1 Co1 N2 C7 2_655 -3.69(17)
N1 Co1 N2 C7 . 174.23(17)
O1 Co1 N2 C6 . 12.2(3)
O1 Co1 N2 C6 2_655 81.92(12)
N2 Co1 N2 C6 2_655 -109.15(13)
N1 Co1 N2 C6 2_655 172.07(11)
N1 Co1 N2 C6 . -10.01(12)
C5 N1 C1 C2 . 1.9(3)
Co1 N1 C1 C2 . -169.74(16)
N1 C1 C2 C3 . -0.9(4)
C1 C2 C3 C4 . -0.5(3)
C2 C3 C4 C5 . 0.8(3)
C2 C3 C4 C12 . -178.0(2)
C1 N1 C5 C4 . -1.6(3)
Co1 N1 C5 C4 . 171.33(13)
C1 N1 C5 C6 . 176.61(17)
Co1 N1 C5 C6 . -10.46(19)
C3 C4 C5 N1 . 0.3(3)
C12 C4 C5 N1 . 179.07(16)
C3 C4 C5 C6 . -177.90(16)
C12 C4 C5 C6 . 0.9(3)
C7 N2 C6 C10 . 2.8(3)
Co1 N2 C6 C10 . -173.46(13)
C7 N2 C6 C5 . -175.90(16)
Co1 N2 C6 C5 . 7.83(19)
N1 C5 C6 N2 . 1.8(2)
C4 C5 C6 N2 . -179.87(15)
N1 C5 C6 C10 . -176.91(15)
C4 C5 C6 C10 . 1.4(2)
C6 N2 C7 C8 . -0.2(3)
Co1 N2 C7 C8 . 175.41(14)
N2 C7 C8 C9 . -2.2(3)
C7 C8 C9 C10 . 2.0(3)
N2 C6 C10 C9 . -3.0(3)
C5 C6 C10 C9 . 175.73(17)
N2 C6 C10 C11 . 178.24(17)
C5 C6 C10 C11 . -3.1(3)
C8 C9 C10 C6 . 0.4(3)
C8 C9 C10 C11 . 179.2(2)
C6 C10 C11 C12 . 2.6(3)
C9 C10 C11 C12 . -176.1(2)
C10 C11 C12 C4 . -0.3(3)
C5 C4 C12 C11 . -1.4(3)
C3 C4 C12 C11 . 177.3(2)
C17 N3 C14 C15 . -0.3(3)
C17 N3 C14 C13 . 179.98(15)
O4 C13 C14 C15 . 4.5(3)
O5 C13 C14 C15 . -174.72(18)
O4 C13 C14 N3 . -175.81(17)
O5 C13 C14 N3 . 5.0(2)
N3 C14 C15 C16 . -1.4(3)
C13 C14 C15 C16 . 178.29(16)
C17 N4 C16 O2 . 176.05(17)
C17 N4 C16 C15 . -3.3(3)
C14 C15 C16 O2 . -176.25(18)
C14 C15 C16 N4 . 3.0(3)
C14 N3 C17 O3 . 179.95(17)
C14 N3 C17 N4 . 0.2(2)
C16 N4 C17 O3 . -178.03(18)
C16 N4 C17 N3 . 1.7(3)
